data_4311308
loop_
_publ_author_name
'A. N. Vedernikov'
'M. Pink'
'K. G. Caulton'

_publ_section_title
;
 Influence of the [2.1.1]-(2,6)-Pyridinophane Macrocycle Ring Size
 Constraint on the Structure and Reactivity of Copper Complexes
;
_journal_name_full 'Inorganic Chemistry'
_journal_page_first 4300
_journal_page_last 4305
_journal_paper_doi 10.1021/ic049886o
_journal_volume 43
_journal_year 2004
_chemical_formula_moiety 'C38 H36 Cu2 N6 O2, C H2 Cl2, 2(C F3 O3 S)'
_chemical_formula_sum 'C41 H38 Cl2 Cu2 F6 N6 O8 S2'
_chemical_formula_weight 1118.87
_chemical_name_systematic
; 
 ? 
;
_space_group_IT_number 2
_symmetry_cell_setting triclinic
_symmetry_space_group_name_Hall '-P 1'
_symmetry_space_group_name_H-M 'P -1'
_atom_sites_solution_hydrogens geom
_atom_sites_solution_primary direct
_atom_sites_solution_secondary difmap
_audit_creation_method SHELXL-97
_cell_angle_alpha 83.677(2)
_cell_angle_beta 69.113(2)
_cell_angle_gamma 74.624(2)
_cell_formula_units_Z 1
_cell_length_a 9.9327(9)
_cell_length_b 10.6687(10)
_cell_length_c 11.3605(10)
_cell_measurement_reflns_used 2832
_cell_measurement_temperature 113(2)
_cell_measurement_theta_max 25.0
_cell_measurement_theta_min 2.4
_cell_volume 1084.33(17)
_computing_cell_refinement 'SAINT (Bruker, 1999)'
_computing_data_collection 'SMART (Bruker, 1999)'
_computing_data_reduction 'SAINT (Bruker, 1999)'
_computing_molecular_graphics 'XTEL (local library)'
_computing_publication_material 'XCIF (Bruker, 1999), XTEL (local library)'
_computing_structure_refinement 'SHELXL-97 (Sheldrick, 1997)'
_computing_structure_solution 'SIR-92 (Altomare et al., 1993)'
_diffrn_ambient_temperature 113(2)
_diffrn_detector 'CCD area detector'
_diffrn_detector_type 'Bruker SMART 6000'
_diffrn_measured_fraction_theta_full 0.985
_diffrn_measured_fraction_theta_max 0.985
_diffrn_measurement_details '0.30 degree frames measured for 80 seconds each'
_diffrn_measurement_device 'three-circle goniometer with fixed chi'
_diffrn_measurement_device_type 'Bruker Platform goniometer'
_diffrn_measurement_method \w-scans
_diffrn_radiation_monochromator graphite
_diffrn_radiation_source 'fine-focus sealed tube'
_diffrn_radiation_type MoK\a
_diffrn_radiation_wavelength 0.71073
_diffrn_reflns_av_R_equivalents 0.0574
_diffrn_reflns_av_sigmaI/netI 0.0622
_diffrn_reflns_limit_h_max 11
_diffrn_reflns_limit_h_min -11
_diffrn_reflns_limit_k_max 12
_diffrn_reflns_limit_k_min -12
_diffrn_reflns_limit_l_max 13
_diffrn_reflns_limit_l_min -9
_diffrn_reflns_number 12569
_diffrn_reflns_theta_full 25.51
_diffrn_reflns_theta_max 25.51
_diffrn_reflns_theta_min 2.26
_exptl_absorpt_coefficient_mu 1.288
_exptl_absorpt_correction_T_max 0.9624
_exptl_absorpt_correction_T_min 0.8608
_exptl_absorpt_correction_type multi-scan
_exptl_absorpt_process_details 'SADABS, R. Blessing (1995)'
_exptl_crystal_colour blue
_exptl_crystal_density_diffrn 1.713
_exptl_crystal_density_meas 0
_exptl_crystal_density_method 'not measured'
_exptl_crystal_description plate
_exptl_crystal_F_000 568
_exptl_crystal_size_max 0.12
_exptl_crystal_size_mid 0.10
_exptl_crystal_size_min 0.03
_refine_diff_density_max 0.810
_refine_diff_density_min -0.985
_refine_diff_density_rms 0.096
_refine_ls_extinction_method none
_refine_ls_goodness_of_fit_ref 1.035
_refine_ls_hydrogen_treatment riding
_refine_ls_matrix_type full
_refine_ls_number_parameters 315
_refine_ls_number_reflns 3969
_refine_ls_number_restraints 20
_refine_ls_restrained_S_all 1.032
_refine_ls_R_factor_all 0.0790
_refine_ls_R_factor_gt 0.0536
_refine_ls_shift/su_max 0.000
_refine_ls_shift/su_mean 0.000
_refine_ls_structure_factor_coef Fsqd
_refine_ls_weighting_details 'calc w=1/[\s^2^(Fo^2^)+(0.0596P)^2^+2.4017P] where P=(Fo^2^+2Fc^2^)/3'
_refine_ls_weighting_scheme calc
_refine_ls_wR_factor_gt 0.1264
_refine_ls_wR_factor_ref 0.1377
_reflns_number_gt 2962
_reflns_number_total 3969
_reflns_threshold_expression >2sigma(I)
_cod_data_source_file ic049886osi20040128_092440.cif
_cod_data_source_block 03080
_cod_depositor_comments
;
The following automatic conversions were performed:

'_exptl_absorpt_correction_type' tag value 'multi-scans' was replaced
with 'multi-scan' value.

Automatic conversion script
Id: cif_fix_values 1646 2011-03-28 12:23:43Z adriana 
;
_cod_database_code 4311308

loop_
_symmetry_equiv_pos_as_xyz
'x, y, z'
'-x, -y, -z'

loop_
_atom_site_label
_atom_site_type_symbol
_atom_site_fract_x
_atom_site_fract_y
_atom_site_fract_z
_atom_site_U_iso_or_equiv
_atom_site_adp_type
_atom_site_occupancy
_atom_site_symmetry_multiplicity
_atom_site_calc_flag
_atom_site_refinement_flags
_atom_site_disorder_assembly
_atom_site_disorder_group
Cu1 Cu 0.02665(6) -0.04533(6) 0.62141(5) 0.02589(19) Uani 1 1 d . . .
O1 O -0.0448(6) 0.1129(5) 0.5387(4) 0.0331(11) Uani 0.684(6) 1 d P . 1
H1O H -0.0793 0.1997 0.5677 0.040 Uiso 0.684(6) 1 calc PR . 1
O1D O -0.1224(13) 0.0488(10) 0.5631(10) 0.0331(11) Uani 0.316(6) 1 d P . 2
H1OD H -0.2220 0.0894 0.6109 0.040 Uiso 0.316(6) 1 calc PR . 2
N2 N 0.2469(4) -0.1072(4) 0.6274(3) 0.0218(8) Uani 1 1 d . . .
N3 N -0.0057(4) -0.2222(3) 0.7167(3) 0.0225(8) Uani 1 1 d . . .
C18 C -0.2567(17) -0.1007(11) 0.8150(14) 0.026(2) Uani 0.719(4) 1 d PD . 1
H18A H -0.3524 -0.1249 0.8360 0.032 Uiso 0.719(4) 1 calc PR . 1
H18B H -0.2375 -0.0550 0.7321 0.032 Uiso 0.719(4) 1 calc PR . 1
C19 C -0.2736(7) -0.0068(7) 0.9126(6) 0.0307(14) Uani 0.719(4) 1 d PD . 1
H19A H -0.3659 0.0615 0.9206 0.037 Uiso 0.719(4) 1 calc PR . 1
H19B H -0.2904 -0.0548 0.9942 0.037 Uiso 0.719(4) 1 calc PR . 1
N1 N -0.0327(5) 0.0575(4) 0.7878(3) 0.0197(11) Uani 0.719(4) 1 d PGD . 1
C1 C -0.1546(4) 0.0607(4) 0.8975(4) 0.0256(14) Uani 0.719(4) 1 d PGD . 1
C2 C -0.1727(5) 0.1329(5) 0.9991(3) 0.0345(16) Uani 0.719(4) 1 d PGD . 1
H2 H -0.2561 0.1351 1.0741 0.041 Uiso 0.719(4) 1 calc PR . 1
C3 C -0.0690(6) 0.2020(5) 0.9910(4) 0.0303(15) Uani 0.719(4) 1 d PGD . 1
H3 H -0.0814 0.2513 1.0604 0.036 Uiso 0.719(4) 1 calc PR . 1
C4 C 0.0529(5) 0.1988(4) 0.8813(4) 0.0306(14) Uani 0.719(4) 1 d PGD . 1
H4 H 0.1238 0.2459 0.8757 0.037 Uiso 0.719(4) 1 calc PR . 1
C5 C 0.0710(4) 0.1265(4) 0.7797(3) 0.0255(15) Uani 0.719(4) 1 d PGD . 1
C6 C 0.2027(17) 0.1172(14) 0.6643(10) 0.026(2) Uani 0.719(4) 1 d PD . 1
H6A H 0.1696 0.1396 0.5904 0.032 Uiso 0.719(4) 1 calc PR . 1
H6B H 0.2569 0.1816 0.6677 0.032 Uiso 0.719(4) 1 calc PR . 1
C6D C 0.223(5) 0.132(4) 0.635(3) 0.026(2) Uani 0.281(4) 1 d PD . 2
H6D1 H 0.2981 0.1834 0.5972 0.032 Uiso 0.281(4) 1 calc PR . 2
H6D2 H 0.1669 0.1377 0.5775 0.032 Uiso 0.281(4) 1 calc PR . 2
C19D C 0.1176(17) 0.1908(16) 0.7590(15) 0.0306(14) Uani 0.281(4) 1 d PD . 2
H19C H 0.1780 0.1939 0.8111 0.037 Uiso 0.281(4) 1 calc PR . 2
H19D H 0.0720 0.2820 0.7413 0.037 Uiso 0.281(4) 1 calc PR . 2
N1D N -0.0627(14) 0.0457(13) 0.7954(8) 0.0197(11) Uani 0.281(4) 1 d PGD . 2
C5D C -0.0062(12) 0.1302(12) 0.8388(10) 0.0255(15) Uani 0.281(4) 1 d PGD . 2
C4D C -0.0753(16) 0.1754(15) 0.9613(11) 0.0303(15) Uani 0.281(4) 1 d PGD . 2
H4D H -0.0367 0.2331 0.9909 0.036 Uiso 0.281(4) 1 calc PR . 2
C3D C -0.2008(16) 0.1362(16) 1.0404(9) 0.0345(16) Uani 0.281(4) 1 d PGD . 2
H3D H -0.2480 0.1671 1.1241 0.041 Uiso 0.281(4) 1 calc PR . 2
C2D C -0.2573(12) 0.0518(13) 0.9970(10) 0.0307(14) Uani 0.281(4) 1 d PGD . 2
H2D H -0.3431 0.0250 1.0511 0.037 Uiso 0.281(4) 1 calc PR . 2
C1D C -0.1882(13) 0.0065(11) 0.8745(11) 0.0256(14) Uani 0.281(4) 1 d PGD . 2
C18D C -0.252(5) -0.070(4) 0.818(4) 0.026(2) Uani 0.281(4) 1 d PD . 2
H18C H -0.2540 -0.0327 0.7347 0.032 Uiso 0.281(4) 1 calc PR . 2
H18D H -0.3539 -0.0716 0.8731 0.032 Uiso 0.281(4) 1 calc PR . 2
C7 C 0.3046(5) -0.0132(5) 0.6475(4) 0.0270(10) Uani 1 1 d . . .
C8 C 0.4436(5) -0.0434(5) 0.6606(5) 0.0336(12) Uani 1 1 d . . .
H8 H 0.4834 0.0228 0.6752 0.040 Uiso 1 1 calc R . .
C9 C 0.5225(6) -0.1721(5) 0.6519(5) 0.0371(12) Uani 1 1 d . . .
H9 H 0.6182 -0.1951 0.6597 0.045 Uiso 1 1 calc R . .
C10 C 0.4622(5) -0.2675(5) 0.6320(5) 0.0313(11) Uani 1 1 d . . .
H10 H 0.5156 -0.3561 0.6261 0.038 Uiso 1 1 calc R . .
C11 C 0.3225(5) -0.2314(4) 0.6208(4) 0.0236(10) Uani 1 1 d . . .
C12 C 0.2513(5) -0.3310(4) 0.5989(4) 0.0264(10) Uani 1 1 d . . .
H12A H 0.3193 -0.4183 0.5955 0.032 Uiso 1 1 calc R . .
H12B H 0.2370 -0.3129 0.5163 0.032 Uiso 1 1 calc R . .
C13 C 0.1031(5) -0.3322(4) 0.7001(4) 0.0242(10) Uani 1 1 d . . .
C14 C 0.0814(6) -0.4432(5) 0.7725(5) 0.0307(11) Uani 1 1 d . . .
H14 H 0.1600 -0.5194 0.7615 0.037 Uiso 1 1 calc R . .
C15 C -0.0577(6) -0.4403(5) 0.8615(5) 0.0385(13) Uani 1 1 d . . .
H15 H -0.0758 -0.5153 0.9119 0.046 Uiso 1 1 calc R . .
C16 C -0.1700(6) -0.3284(5) 0.8767(5) 0.0392(13) Uani 1 1 d . . .
H16 H -0.2660 -0.3257 0.9368 0.047 Uiso 1 1 calc R . .
C17 C -0.1403(5) -0.2192(5) 0.8025(4) 0.0272(10) Uani 1 1 d . . .
S1 S -0.49739(14) 0.29335(14) 0.75049(12) 0.0363(3) Uani 1 1 d . . .
O2 O -0.6018(6) 0.2270(5) 0.8369(4) 0.0776(16) Uani 1 1 d . . .
O3 O -0.5427(5) 0.3745(5) 0.6568(4) 0.0668(14) Uani 1 1 d . . .
O4 O -0.3499(5) 0.2113(4) 0.7054(4) 0.0633(13) Uani 1 1 d . . .
C20 C -0.4840(6) 0.4066(6) 0.8514(6) 0.0441(14) Uani 1 1 d . . .
F1 F -0.4564(4) 0.3472(4) 0.9513(3) 0.0616(10) Uani 1 1 d . . .
F2 F -0.6124(5) 0.4962(3) 0.8931(3) 0.0600(10) Uani 1 1 d . . .
F3 F -0.3822(5) 0.4708(5) 0.7910(4) 0.0883(15) Uani 1 1 d . . .
Cl1 Cl -0.15277(16) 0.57293(15) 0.53670(17) 0.0570(4) Uani 1 1 d . . .
C21 C 0.0276(11) 0.5737(10) 0.4386(10) 0.036(2) Uani 0.50 1 d P . .
H21A H 0.0558 0.6497 0.4573 0.043 Uiso 0.50 1 calc PR . .
H21B H 0.0331 0.5808 0.3495 0.043 Uiso 0.50 1 calc PR . .

loop_
_atom_site_aniso_label
_atom_site_aniso_U_11
_atom_site_aniso_U_22
_atom_site_aniso_U_33
_atom_site_aniso_U_23
_atom_site_aniso_U_13
_atom_site_aniso_U_12
Cu1 0.0270(3) 0.0273(3) 0.0199(3) -0.0020(2) -0.0074(2) -0.0011(2)
O1 0.041(3) 0.029(3) 0.026(2) -0.003(2) -0.014(2) 0.0003(19)
O1D 0.041(3) 0.029(3) 0.026(2) -0.003(2) -0.014(2) 0.0003(19)
N2 0.0191(19) 0.025(2) 0.0210(19) -0.0022(15) -0.0055(16) -0.0057(16)
N3 0.0217(19) 0.024(2) 0.0220(19) -0.0011(16) -0.0056(16) -0.0085(16)
C18 0.023(3) 0.016(8) 0.036(3) -0.003(4) 0.000(2) -0.009(4)
C19 0.024(3) 0.030(3) 0.032(3) 0.002(3) -0.003(3) -0.006(3)
N1 0.018(3) 0.021(2) 0.021(2) -0.0006(17) -0.0063(19) -0.0060(19)
C1 0.024(3) 0.022(4) 0.028(3) 0.003(3) -0.008(3) -0.002(3)
C2 0.036(4) 0.033(3) 0.033(5) 0.000(3) -0.015(4) -0.002(3)
C3 0.039(3) 0.025(4) 0.026(4) -0.010(3) -0.014(3) 0.001(3)
C4 0.035(4) 0.022(3) 0.038(3) -0.003(3) -0.015(3) -0.006(3)
C5 0.029(4) 0.017(3) 0.030(4) 0.003(3) -0.013(3) -0.002(3)
C6 0.031(5) 0.021(4) 0.029(6) 0.005(5) -0.010(4) -0.012(3)
C6D 0.031(5) 0.021(4) 0.029(6) 0.005(5) -0.010(4) -0.012(3)
C19D 0.035(4) 0.022(3) 0.038(3) -0.003(3) -0.015(3) -0.006(3)
N1D 0.018(3) 0.021(2) 0.021(2) -0.0006(17) -0.0063(19) -0.0060(19)
C5D 0.029(4) 0.017(3) 0.030(4) 0.003(3) -0.013(3) -0.002(3)
C4D 0.039(3) 0.025(4) 0.026(4) -0.010(3) -0.014(3) 0.001(3)
C3D 0.036(4) 0.033(3) 0.033(5) 0.000(3) -0.015(4) -0.002(3)
C2D 0.024(3) 0.030(3) 0.032(3) 0.002(3) -0.003(3) -0.006(3)
C1D 0.024(3) 0.022(4) 0.028(3) 0.003(3) -0.008(3) -0.002(3)
C18D 0.023(3) 0.016(8) 0.036(3) -0.003(4) 0.000(2) -0.009(4)
C7 0.026(2) 0.030(3) 0.025(2) -0.001(2) -0.006(2) -0.009(2)
C8 0.026(3) 0.034(3) 0.044(3) -0.005(2) -0.014(2) -0.009(2)
C9 0.023(3) 0.042(3) 0.050(3) -0.007(3) -0.017(2) -0.005(2)
C10 0.026(3) 0.026(3) 0.040(3) -0.004(2) -0.011(2) -0.003(2)
C11 0.024(2) 0.024(2) 0.019(2) -0.0028(18) -0.0031(19) -0.0040(19)
C12 0.025(2) 0.022(2) 0.029(2) -0.004(2) -0.004(2) -0.0056(19)
C13 0.027(2) 0.025(2) 0.022(2) -0.0031(19) -0.007(2) -0.009(2)
C14 0.034(3) 0.021(2) 0.033(3) 0.001(2) -0.008(2) -0.007(2)
C15 0.043(3) 0.029(3) 0.037(3) 0.008(2) -0.004(2) -0.016(2)
C16 0.036(3) 0.039(3) 0.039(3) -0.001(2) -0.001(2) -0.018(3)
C17 0.026(2) 0.033(3) 0.025(2) -0.002(2) -0.006(2) -0.014(2)
S1 0.0306(7) 0.0448(8) 0.0309(7) -0.0061(6) -0.0065(6) -0.0085(6)
O2 0.086(3) 0.100(4) 0.057(3) -0.023(3) 0.006(3) -0.072(3)
O3 0.065(3) 0.076(3) 0.042(2) -0.022(2) -0.027(2) 0.032(2)
O4 0.052(3) 0.063(3) 0.045(2) 0.005(2) -0.009(2) 0.022(2)
C20 0.041(3) 0.050(3) 0.050(3) 0.013(3) -0.018(3) -0.028(3)
F1 0.071(3) 0.081(3) 0.050(2) 0.0032(19) -0.036(2) -0.028(2)
F2 0.080(3) 0.043(2) 0.055(2) -0.0098(17) -0.019(2) -0.0146(19)
F3 0.089(3) 0.104(3) 0.094(3) 0.020(3) -0.024(3) -0.079(3)
Cl1 0.0345(8) 0.0521(9) 0.0750(11) -0.0177(8) -0.0099(8) -0.0003(7)
C21 0.028(5) 0.044(6) 0.043(6) -0.008(5) -0.019(5) -0.006(5)

loop_
_atom_type_symbol
_atom_type_description
_atom_type_scat_dispersion_real
_atom_type_scat_dispersion_imag
_atom_type_scat_source
C C 0.0033 0.0016 'International Tables Vol C Tables 4.2.6.8 and 6.1.1.4'
H H 0.0000 0.0000 'International Tables Vol C Tables 4.2.6.8 and 6.1.1.4'
N N 0.0061 0.0033 'International Tables Vol C Tables 4.2.6.8 and 6.1.1.4'
O O 0.0106 0.0060 'International Tables Vol C Tables 4.2.6.8 and 6.1.1.4'
F F 0.0171 0.0103 'International Tables Vol C Tables 4.2.6.8 and 6.1.1.4'
S S 0.1246 0.1234 'International Tables Vol C Tables 4.2.6.8 and 6.1.1.4'
Cl Cl 0.1484 0.1585 'International Tables Vol C Tables 4.2.6.8 and 6.1.1.4'
Cu Cu 0.3201 1.2651 'International Tables Vol C Tables 4.2.6.8 and 6.1.1.4'

loop_
_geom_angle_atom_site_label_1
_geom_angle_atom_site_label_2
_geom_angle_atom_site_label_3
_geom_angle
_geom_angle_site_symmetry_1
_geom_angle_site_symmetry_3
_geom_angle_publ_flag
O1D Cu1 O1 34.0(4) . . ?
O1D Cu1 O1 68.7(4) . 2_556 ?
O1 Cu1 O1 79.1(2) . 2_556 ?
O1D Cu1 O1D 76.2(5) . 2_556 ?
O1 Cu1 O1D 66.9(3) . 2_556 ?
O1 Cu1 O1D 32.7(3) 2_556 2_556 ?
O1D Cu1 N1D 94.8(5) . . ?
O1 Cu1 N1D 91.5(4) . . ?
O1 Cu1 N1D 161.8(4) 2_556 . ?
O1D Cu1 N1D 153.2(5) 2_556 . ?
O1D Cu1 N1 98.8(4) . . ?
O1 Cu1 N1 90.3(2) . . ?
O1 Cu1 N1 167.5(2) 2_556 . ?
O1D Cu1 N1 146.5(4) 2_556 . ?
N1D Cu1 N1 9.1(4) . . ?
O1D Cu1 N3 116.2(4) . . ?
O1 Cu1 N3 150.09(19) . . ?
O1 Cu1 N3 91.75(18) 2_556 . ?
O1D Cu1 N3 117.8(3) 2_556 . ?
N1D Cu1 N3 88.8(4) . . ?
N1 Cu1 N3 94.37(16) . . ?
O1D Cu1 N2 156.2(4) . . ?
O1 Cu1 N2 123.86(18) . . ?
O1 Cu1 N2 103.68(18) 2_556 . ?
O1D Cu1 N2 85.7(3) 2_556 . ?
N1D Cu1 N2 94.5(4) . . ?
N1 Cu1 N2 87.66(16) . . ?
N3 Cu1 N2 85.90(14) . . ?
O1D Cu1 Cu1 39.6(3) . 2_556 ?
O1 Cu1 Cu1 39.92(14) . 2_556 ?
O1 Cu1 Cu1 39.16(14) 2_556 2_556 ?
O1D Cu1 Cu1 36.7(3) 2_556 2_556 ?
N1D Cu1 Cu1 129.6(4) . 2_556 ?
N1 Cu1 Cu1 129.86(15) . 2_556 ?
N3 Cu1 Cu1 125.27(10) . 2_556 ?
N2 Cu1 Cu1 120.86(10) . 2_556 ?
Cu1 O1 Cu1 100.9(2) . 2_556 ?
Cu1 O1 H1O 129.5 . . ?
Cu1 O1 H1O 129.5 2_556 . ?
Cu1 O1D Cu1 103.8(5) . 2_556 ?
Cu1 O1D H1OD 128.1 . . ?
Cu1 O1D H1OD 128.1 2_556 . ?
C11 N2 C7 120.4(4) . . ?
C11 N2 Cu1 123.4(3) . . ?
C7 N2 Cu1 116.1(3) . . ?
C17 N3 C13 120.0(4) . . ?
C17 N3 Cu1 116.5(3) . . ?
C13 N3 Cu1 123.3(3) . . ?
C17 C18 C19 115.9(11) . . ?
C17 C18 H18A 108.3 . . ?
C19 C18 H18A 108.3 . . ?
C17 C18 H18B 108.3 . . ?
C19 C18 H18B 108.3 . . ?
H18A C18 H18B 107.4 . . ?
C1 C19 C18 121.0(7) . . ?
C1 C19 H19A 107.1 . . ?
C18 C19 H19A 107.1 . . ?
C1 C19 H19B 107.1 . . ?
C18 C19 H19B 107.1 . . ?
H19A C19 H19B 106.8 . . ?
C1 N1 C5 120.0 . . ?
C1 N1 Cu1 128.6(2) . . ?
C5 N1 Cu1 111.3(2) . . ?
N1 C1 C2 120.0 . . ?
N1 C1 C19 123.5(4) . . ?
C2 C1 C19 116.5(4) . . ?
C1 C2 C3 120.0 . . ?
C1 C2 H2 120.0 . . ?
C3 C2 H2 120.0 . . ?
C4 C3 C2 120.0 . . ?
C4 C3 H3 120.0 . . ?
C2 C3 H3 120.0 . . ?
C5 C4 C3 120.0 . . ?
C5 C4 H4 120.0 . . ?
C3 C4 H4 120.0 . . ?
C4 C5 N1 120.0 . . ?
C4 C5 C6 121.0(7) . . ?
N1 C5 C6 119.0(7) . . ?
C7 C6 C5 112.8(7) . . ?
C7 C6 H6A 109.0 . . ?
C5 C6 H6A 109.0 . . ?
C7 C6 H6B 109.0 . . ?
C5 C6 H6B 109.0 . . ?
H6A C6 H6B 107.8 . . ?
C19D C6D C7 113(2) . . ?
C19D C6D H6D1 108.9 . . ?
C7 C6D H6D1 108.9 . . ?
C19D C6D H6D2 108.9 . . ?
C7 C6D H6D2 108.9 . . ?
H6D1 C6D H6D2 107.7 . . ?
C5D C19D C6D 120(2) . . ?
C5D C19D H19C 107.3 . . ?
C6D C19D H19C 107.3 . . ?
C5D C19D H19D 107.3 . . ?
C6D C19D H19D 107.3 . . ?
H19C C19D H19D 106.9 . . ?
C5D N1D C1D 120.0 . . ?
C5D N1D Cu1 127.7(6) . . ?
C1D N1D Cu1 112.2(6) . . ?
C4D C5D N1D 120.0 . . ?
C4D C5D C19D 114.7(9) . . ?
N1D C5D C19D 125.0(9) . . ?
C5D C4D C3D 120.0 . . ?
C5D C4D H4D 120.0 . . ?
C3D C4D H4D 120.0 . . ?
C4D C3D C2D 120.0 . . ?
C4D C3D H3D 120.0 . . ?
C2D C3D H3D 120.0 . . ?
C1D C2D C3D 120.0 . . ?
C1D C2D H2D 120.0 . . ?
C3D C2D H2D 120.0 . . ?
C2D C1D N1D 120.0 . . ?
C2D C1D C18D 122.8(18) . . ?
N1D C1D C18D 116.8(18) . . ?
C1D C18D C17 106(3) . . ?
C1D C18D H18C 110.6 . . ?
C17 C18D H18C 110.6 . . ?
C1D C18D H18D 110.6 . . ?
C17 C18D H18D 110.6 . . ?
H18C C18D H18D 108.8 . . ?
N2 C7 C8 121.1(4) . . ?
N2 C7 C6 114.1(8) . . ?
C8 C7 C6 124.7(8) . . ?
N2 C7 C6D 118(2) . . ?
C8 C7 C6D 120(2) . . ?
C6 C7 C6D 13.3(11) . . ?
C9 C8 C7 118.4(5) . . ?
C9 C8 H8 120.8 . . ?
C7 C8 H8 120.8 . . ?
C8 C9 C10 120.1(5) . . ?
C8 C9 H9 120.0 . . ?
C10 C9 H9 120.0 . . ?
C9 C10 C11 118.8(4) . . ?
C9 C10 H10 120.6 . . ?
C11 C10 H10 120.6 . . ?
N2 C11 C10 121.3(4) . . ?
N2 C11 C12 117.6(4) . . ?
C10 C11 C12 121.1(4) . . ?
C11 C12 C13 113.0(4) . . ?
C11 C12 H12A 109.0 . . ?
C13 C12 H12A 109.0 . . ?
C11 C12 H12B 109.0 . . ?
C13 C12 H12B 109.0 . . ?
H12A C12 H12B 107.8 . . ?
N3 C13 C14 121.7(4) . . ?
N3 C13 C12 117.6(4) . . ?
C14 C13 C12 120.7(4) . . ?
C13 C14 C15 118.4(5) . . ?
C13 C14 H14 120.8 . . ?
C15 C14 H14 120.8 . . ?
C16 C15 C14 119.9(5) . . ?
C16 C15 H15 120.1 . . ?
C14 C15 H15 120.1 . . ?
C15 C16 C17 119.0(5) . . ?
C15 C16 H16 120.5 . . ?
C17 C16 H16 120.5 . . ?
N3 C17 C16 121.1(5) . . ?
N3 C17 C18 118.7(6) . . ?
C16 C17 C18 120.2(7) . . ?
N3 C17 C18D 111.8(14) . . ?
C16 C17 C18D 126.7(15) . . ?
C18 C17 C18D 10.3(12) . . ?
O3 S1 O2 117.3(3) . . ?
O3 S1 O4 114.7(3) . . ?
O2 S1 O4 112.6(3) . . ?
O3 S1 C20 103.8(3) . . ?
O2 S1 C20 102.5(3) . . ?
O4 S1 C20 103.7(3) . . ?
F3 C20 F1 109.6(5) . . ?
F3 C20 F2 106.2(5) . . ?
F1 C20 F2 107.1(5) . . ?
F3 C20 S1 112.1(4) . . ?
F1 C20 S1 111.4(4) . . ?
F2 C20 S1 110.2(4) . . ?
C21 Cl1 C21 70.5(6) . 2_566 ?
Cl1 C21 Cl1 109.5(6) . 2_566 ?
Cl1 C21 H21A 109.8 . . ?
Cl1 C21 H21A 109.8 2_566 . ?
Cl1 C21 H21B 109.8 . . ?
Cl1 C21 H21B 109.8 2_566 . ?
H21A C21 H21B 108.2 . . ?

loop_
_geom_bond_atom_site_label_1
_geom_bond_atom_site_label_2
_geom_bond_distance
_geom_bond_site_symmetry_2
_geom_bond_publ_flag
Cu1 O1D 1.845(11) . ?
Cu1 O1 1.930(5) . ?
Cu1 O1 1.962(5) 2_556 ?
Cu1 O1D 1.969(11) 2_556 ?
Cu1 N1D 2.086(8) . ?
Cu1 N1 2.108(3) . ?
Cu1 N3 2.111(4) . ?
Cu1 N2 2.135(4) . ?
Cu1 Cu1 3.0013(11) 2_556 ?
O1 Cu1 1.962(5) 2_556 ?
O1 H1O 0.9500 . ?
O1D Cu1 1.969(11) 2_556 ?
O1D H1OD 0.9500 . ?
N2 C11 1.333(6) . ?
N2 C7 1.355(6) . ?
N3 C17 1.339(6) . ?
N3 C13 1.346(6) . ?
C18 C17 1.450(16) . ?
C18 C19 1.512(13) . ?
C18 H18A 0.9900 . ?
C18 H18B 0.9900 . ?
C19 C1 1.492(7) . ?
C19 H19A 0.9900 . ?
C19 H19B 0.9900 . ?
N1 C1 1.3900 . ?
N1 C5 1.3900 . ?
C1 C2 1.3900 . ?
C2 C3 1.3900 . ?
C2 H2 0.9500 . ?
C3 C4 1.3900 . ?
C3 H3 0.9500 . ?
C4 C5 1.3900 . ?
C4 H4 0.9500 . ?
C5 C6 1.475(10) . ?
C6 C7 1.473(16) . ?
C6 H6A 0.9900 . ?
C6 H6B 0.9900 . ?
C6D C19D 1.50(2) . ?
C6D C7 1.56(5) . ?
C6D H6D1 0.9900 . ?
C6D H6D2 0.9900 . ?
C19D C5D 1.500(14) . ?
C19D H19C 0.9900 . ?
C19D H19D 0.9900 . ?
N1D C5D 1.3900 . ?
N1D C1D 1.3900 . ?
C5D C4D 1.3900 . ?
C4D C3D 1.3900 . ?
C4D H4D 0.9500 . ?
C3D C2D 1.3900 . ?
C3D H3D 0.9500 . ?
C2D C1D 1.3900 . ?
C2D H2D 0.9500 . ?
C1D C18D 1.466(19) . ?
C18D C17 1.67(5) . ?
C18D H18C 0.9900 . ?
C18D H18D 0.9900 . ?
C7 C8 1.390(7) . ?
C8 C9 1.384(7) . ?
C8 H8 0.9500 . ?
C9 C10 1.385(7) . ?
C9 H9 0.9500 . ?
C10 C11 1.387(6) . ?
C10 H10 0.9500 . ?
C11 C12 1.508(6) . ?
C12 C13 1.512(6) . ?
C12 H12A 0.9900 . ?
C12 H12B 0.9900 . ?
C13 C14 1.385(6) . ?
C14 C15 1.386(7) . ?
C14 H14 0.9500 . ?
C15 C16 1.379(8) . ?
C15 H15 0.9500 . ?
C16 C17 1.394(7) . ?
C16 H16 0.9500 . ?
S1 O3 1.420(4) . ?
S1 O2 1.432(4) . ?
S1 O4 1.435(4) . ?
S1 C20 1.814(6) . ?
C20 F3 1.316(6) . ?
C20 F1 1.318(6) . ?
C20 F2 1.337(7) . ?
Cl1 C21 1.742(10) . ?
Cl1 C21 1.787(10) 2_566 ?
C21 Cl1 1.787(10) 2_566 ?
C21 H21A 0.9900 . ?
C21 H21B 0.9900 . ?

loop_
_geom_hbond_atom_site_label_D
_geom_hbond_atom_site_label_H
_geom_hbond_atom_site_label_A
_geom_hbond_distance_DH
_geom_hbond_distance_HA
_geom_hbond_distance_DA
_geom_hbond_angle_DHA
_geom_hbond_site_symmetry_A
O1D H1OD O4 0.95 1.71 2.581(12) 151.1 .

loop_
_geom_torsion_atom_site_label_1
_geom_torsion_atom_site_label_2
_geom_torsion_atom_site_label_3
_geom_torsion_atom_site_label_4
_geom_torsion
_geom_torsion_site_symmetry_1
_geom_torsion_site_symmetry_2
_geom_torsion_site_symmetry_3
_geom_torsion_site_symmetry_4
_geom_torsion_publ_flag
O1D Cu1 O1 Cu1 -67.9(6) . . . 2_556 ?
O1 Cu1 O1 Cu1 0.0 2_556 . . 2_556 ?
O1D Cu1 O1 Cu1 31.8(4) 2_556 . . 2_556 ?
N1D Cu1 O1 Cu1 -164.4(4) . . . 2_556 ?
N1 Cu1 O1 Cu1 -173.4(2) . . . 2_556 ?
N3 Cu1 O1 Cu1 -74.2(4) . . . 2_556 ?
N2 Cu1 O1 Cu1 99.2(2) . . . 2_556 ?
O1 Cu1 O1D Cu1 69.0(6) . . . 2_556 ?
O1 Cu1 O1D Cu1 -33.4(3) 2_556 . . 2_556 ?
O1D Cu1 O1D Cu1 0.0 2_556 . . 2_556 ?
N1D Cu1 O1D Cu1 154.4(5) . . . 2_556 ?
N1 Cu1 O1D Cu1 146.2(4) . . . 2_556 ?
N3 Cu1 O1D Cu1 -114.5(4) . . . 2_556 ?
N2 Cu1 O1D Cu1 41.9(11) . . . 2_556 ?
O1D Cu1 N2 C11 -125.6(9) . . . . ?
O1 Cu1 N2 C11 -143.5(4) . . . . ?
O1 Cu1 N2 C11 -57.5(4) 2_556 . . . ?
O1D Cu1 N2 C11 -85.1(5) 2_556 . . . ?
N1D Cu1 N2 C11 121.8(5) . . . . ?
N1 Cu1 N2 C11 127.8(4) . . . . ?
N3 Cu1 N2 C11 33.3(4) . . . . ?
Cu1 Cu1 N2 C11 -95.9(3) 2_556 . . . ?
O1D Cu1 N2 C7 59.0(9) . . . . ?
O1 Cu1 N2 C7 41.1(4) . . . . ?
O1 Cu1 N2 C7 127.1(3) 2_556 . . . ?
O1D Cu1 N2 C7 99.5(4) 2_556 . . . ?
N1D Cu1 N2 C7 -53.6(5) . . . . ?
N1 Cu1 N2 C7 -47.6(3) . . . . ?
N3 Cu1 N2 C7 -142.1(3) . . . . ?
Cu1 Cu1 N2 C7 88.7(3) 2_556 . . . ?
O1D Cu1 N3 C17 -45.5(5) . . . . ?
O1 Cu1 N3 C17 -41.6(5) . . . . ?
O1 Cu1 N3 C17 -112.5(3) 2_556 . . . ?
O1D Cu1 N3 C17 -133.2(5) 2_556 . . . ?
N1D Cu1 N3 C17 49.3(5) . . . . ?
N1 Cu1 N3 C17 56.6(3) . . . . ?
N2 Cu1 N3 C17 143.9(3) . . . . ?
Cu1 Cu1 N3 C17 -90.7(3) 2_556 . . . ?
O1D Cu1 N3 C13 138.5(5) . . . . ?
O1 Cu1 N3 C13 142.3(4) . . . . ?
O1 Cu1 N3 C13 71.4(4) 2_556 . . . ?
O1D Cu1 N3 C13 50.8(5) 2_556 . . . ?
N1D Cu1 N3 C13 -126.8(5) . . . . ?
N1 Cu1 N3 C13 -119.5(3) . . . . ?
N2 Cu1 N3 C13 -32.2(3) . . . . ?
Cu1 Cu1 N3 C13 93.2(3) 2_556 . . . ?
C17 C18 C19 C1 66.1(12) . . . . ?
O1D Cu1 N1 C1 70.1(5) . . . . ?
O1 Cu1 N1 C1 103.2(4) . . . . ?
O1 Cu1 N1 C1 71.8(10) 2_556 . . . ?
O1D Cu1 N1 C1 148.4(6) 2_556 . . . ?
N1D Cu1 N1 C1 5(3) . . . . ?
N3 Cu1 N1 C1 -47.3(3) . . . . ?
N2 Cu1 N1 C1 -133.0(3) . . . . ?
Cu1 Cu1 N1 C1 97.6(3) 2_556 . . . ?
O1D Cu1 N1 C5 -111.2(4) . . . . ?
O1 Cu1 N1 C5 -78.2(3) . . . . ?
O1 Cu1 N1 C5 -109.6(9) 2_556 . . . ?
O1D Cu1 N1 C5 -32.9(7) 2_556 . . . ?
N1D Cu1 N1 C5 -176(3) . . . . ?
N3 Cu1 N1 C5 131.4(2) . . . . ?
N2 Cu1 N1 C5 45.7(2) . . . . ?
Cu1 Cu1 N1 C5 -83.7(2) 2_556 . . . ?
C5 N1 C1 C2 0.0 . . . . ?
Cu1 N1 C1 C2 178.5(4) . . . . ?
C5 N1 C1 C19 177.9(5) . . . . ?
Cu1 N1 C1 C19 -3.6(6) . . . . ?
C18 C19 C1 N1 9.5(10) . . . . ?
C18 C19 C1 C2 -172.6(8) . . . . ?
N1 C1 C2 C3 0.0 . . . . ?
C19 C1 C2 C3 -178.0(5) . . . . ?
C1 C2 C3 C4 0.0 . . . . ?
C2 C3 C4 C5 0.0 . . . . ?
C3 C4 C5 N1 0.0 . . . . ?
C3 C4 C5 C6 -177.4(8) . . . . ?
C1 N1 C5 C4 0.0 . . . . ?
Cu1 N1 C5 C4 -178.8(4) . . . . ?
C1 N1 C5 C6 177.5(8) . . . . ?
Cu1 N1 C5 C6 -1.3(8) . . . . ?
C4 C5 C6 C7 110.1(10) . . . . ?
N1 C5 C6 C7 -67.3(13) . . . . ?
C7 C6D C19D C5D -57(4) . . . . ?
O1D Cu1 N1D C5D -111.1(10) . . . . ?
O1 Cu1 N1D C5D -77.2(9) . . . . ?
O1 Cu1 N1D C5D -135.2(10) 2_556 . . . ?
O1D Cu1 N1D C5D -42.4(17) 2_556 . . . ?
N1 Cu1 N1D C5D 5(3) . . . . ?
N3 Cu1 N1D C5D 132.7(9) . . . . ?
N2 Cu1 N1D C5D 46.9(9) . . . . ?
Cu1 Cu1 N1D C5D -90.2(10) 2_556 . . . ?
O1D Cu1 N1D C1D 72.9(7) . . . . ?
O1 Cu1 N1D C1D 106.8(6) . . . . ?
O1 Cu1 N1D C1D 48.8(15) 2_556 . . . ?
O1D Cu1 N1D C1D 141.6(10) 2_556 . . . ?
N1 Cu1 N1D C1D -171(4) . . . . ?
N3 Cu1 N1D C1D -43.3(6) . . . . ?
N2 Cu1 N1D C1D -129.1(6) . . . . ?
Cu1 Cu1 N1D C1D 93.9(6) 2_556 . . . ?
C1D N1D C5D C4D 0.0 . . . . ?
Cu1 N1D C5D C4D -175.7(12) . . . . ?
C1D N1D C5D C19D -173.0(14) . . . . ?
Cu1 N1D C5D C19D 11.4(16) . . . . ?
C6D C19D C5D C4D 167(3) . . . . ?
C6D C19D C5D N1D -20(3) . . . . ?
N1D C5D C4D C3D 0.0 . . . . ?
C19D C5D C4D C3D 173.7(12) . . . . ?
C5D C4D C3D C2D 0.0 . . . . ?
C4D C3D C2D C1D 0.0 . . . . ?
C3D C2D C1D N1D 0.0 . . . . ?
C3D C2D C1D C18D -173(3) . . . . ?
C5D N1D C1D C2D 0.0 . . . . ?
Cu1 N1D C1D C2D 176.3(11) . . . . ?
C5D N1D C1D C18D 173(3) . . . . ?
Cu1 N1D C1D C18D -11(2) . . . . ?
C2D C1D C18D C17 -111(2) . . . . ?
N1D C1D C18D C17 77(3) . . . . ?
C11 N2 C7 C8 0.6(7) . . . . ?
Cu1 N2 C7 C8 176.2(4) . . . . ?
C11 N2 C7 C6 -174.5(5) . . . . ?
Cu1 N2 C7 C6 1.0(6) . . . . ?
C11 N2 C7 C6D 171.4(11) . . . . ?
Cu1 N2 C7 C6D -13.1(11) . . . . ?
C5 C6 C7 N2 65.8(13) . . . . ?
C5 C6 C7 C8 -109.2(11) . . . . ?
C5 C6 C7 C6D 178(12) . . . . ?
C19D C6D C7 N2 95(3) . . . . ?
C19D C6D C7 C8 -94(3) . . . . ?
C19D C6D C7 C6 21(8) . . . . ?
N2 C7 C8 C9 0.3(7) . . . . ?
C6 C7 C8 C9 174.9(6) . . . . ?
C6D C7 C8 C9 -170.3(12) . . . . ?
C7 C8 C9 C10 -0.7(8) . . . . ?
C8 C9 C10 C11 0.1(8) . . . . ?
C7 N2 C11 C10 -1.2(7) . . . . ?
Cu1 N2 C11 C10 -176.4(3) . . . . ?
C7 N2 C11 C12 179.7(4) . . . . ?
Cu1 N2 C11 C12 4.4(5) . . . . ?
C9 C10 C11 N2 0.8(7) . . . . ?
C9 C10 C11 C12 179.9(5) . . . . ?
N2 C11 C12 C13 -59.1(5) . . . . ?
C10 C11 C12 C13 121.7(5) . . . . ?
C17 N3 C13 C14 -2.0(7) . . . . ?
Cu1 N3 C13 C14 174.0(3) . . . . ?
C17 N3 C13 C12 178.1(4) . . . . ?
Cu1 N3 C13 C12 -5.9(5) . . . . ?
C11 C12 C13 N3 60.2(5) . . . . ?
C11 C12 C13 C14 -119.7(5) . . . . ?
N3 C13 C14 C15 1.9(7) . . . . ?
C12 C13 C14 C15 -178.2(4) . . . . ?
C13 C14 C15 C16 -0.6(8) . . . . ?
C14 C15 C16 C17 -0.7(8) . . . . ?
C13 N3 C17 C16 0.7(7) . . . . ?
Cu1 N3 C17 C16 -175.6(4) . . . . ?
C13 N3 C17 C18 -177.7(6) . . . . ?
Cu1 N3 C17 C18 6.1(7) . . . . ?
C13 N3 C17 C18D 173.9(12) . . . . ?
Cu1 N3 C17 C18D -2.3(13) . . . . ?
C15 C16 C17 N3 0.6(8) . . . . ?
C15 C16 C17 C18 179.0(7) . . . . ?
C15 C16 C17 C18D -171.5(13) . . . . ?
C19 C18 C17 N3 -92.9(11) . . . . ?
C19 C18 C17 C16 88.7(9) . . . . ?
C19 C18 C17 C18D -43(11) . . . . ?
C1D C18D C17 N3 -68(3) . . . . ?
C1D C18D C17 C16 105(2) . . . . ?
C1D C18D C17 C18 158(14) . . . . ?
O3 S1 C20 F3 -62.8(5) . . . . ?
O2 S1 C20 F3 174.6(5) . . . . ?
O4 S1 C20 F3 57.3(5) . . . . ?
O3 S1 C20 F1 173.9(4) . . . . ?
O2 S1 C20 F1 51.4(5) . . . . ?
O4 S1 C20 F1 -65.9(4) . . . . ?
O3 S1 C20 F2 55.2(4) . . . . ?
O2 S1 C20 F2 -67.3(5) . . . . ?
O4 S1 C20 F2 175.3(4) . . . . ?
C21 Cl1 C21 Cl1 0.0 2_566 . . 2_566 ?
